data_4326123
loop_
_publ_author_name
'Katie R. Meihaus'
'Jeffrey D. Rinehart'
'Jeffrey R. Long'

_publ_section_title
;
 Dilution-Induced Slow Magnetic Relaxation and Anomalous Hysteresis in
 trigonal Prismatic Dysprosium(III) and Uranium(III) Complexes
;
_journal_name_full 'Inorganic Chemistry'
_journal_page_first 8484
_journal_page_last 8489
_journal_paper_doi 10.1021/ic201078r
_journal_volume 50
_journal_year 2011
_chemical_formula_sum 'C37 H48 B3 Dy N12'
_chemical_formula_weight 855.80
_chemical_name_common KM5
_chemical_name_systematic
;
 ?
;
_space_group_IT_number 14
_symmetry_cell_setting monoclinic
_symmetry_space_group_name_Hall '-P 2yn'
_symmetry_space_group_name_H-M 'P 1 21/n 1'
_atom_sites_solution_hydrogens geom
_atom_sites_solution_primary direct
_atom_sites_solution_secondary difmap
_audit_creation_method SHELXL-97
_cell_angle_alpha 90.00
_cell_angle_beta 92.0510(10)
_cell_angle_gamma 90.00
_cell_formula_units_Z 4
_cell_length_a 11.7325(10)
_cell_length_b 12.3614(11)
_cell_length_c 29.351(3)
_cell_measurement_reflns_used 9881
_cell_measurement_temperature 127(2)
_cell_measurement_theta_max 25.35
_cell_measurement_theta_min 2.66
_cell_volume 4254.1(7)
_computing_cell_refinement 'Bruker APEX2 v.2009.1'
_computing_data_collection 'Bruker APEX2 v.2009.1'
_computing_data_reduction 'Bruker APEX2 v.2009.1'
_computing_molecular_graphics ORTEP-32
_computing_publication_material WinGX
_computing_structure_refinement 'SHELXL-97 (Sheldrick, 2008)'
_computing_structure_solution 'SHELXS-97 (Sheldrick, 2008)'
_diffrn_ambient_temperature 127(2)
_diffrn_detector_area_resol_mean 8.192
_diffrn_measured_fraction_theta_full 0.998
_diffrn_measured_fraction_theta_max 0.988
_diffrn_measurement_device_type 'Bruker SMART 1000 CCD'
_diffrn_measurement_method 'phi and omega scans'
_diffrn_radiation_monochromator graphite
_diffrn_radiation_source 'fine-focus sealed tube'
_diffrn_radiation_type MoK\a
_diffrn_radiation_wavelength 0.71073
_diffrn_reflns_av_R_equivalents 0.0347
_diffrn_reflns_av_sigmaI/netI 0.0278
_diffrn_reflns_limit_h_max 11
_diffrn_reflns_limit_h_min -14
_diffrn_reflns_limit_k_max 14
_diffrn_reflns_limit_k_min -14
_diffrn_reflns_limit_l_max 35
_diffrn_reflns_limit_l_min -35
_diffrn_reflns_number 40317
_diffrn_reflns_theta_full 25.00
_diffrn_reflns_theta_max 25.47
_diffrn_reflns_theta_min 2.39
_exptl_absorpt_coefficient_mu 1.797
_exptl_absorpt_correction_T_max 0.8998
_exptl_absorpt_correction_T_min 0.4551
_exptl_absorpt_correction_type multi-scan
_exptl_absorpt_process_details SADABS
_exptl_crystal_colour colorless
_exptl_crystal_density_diffrn 1.336
_exptl_crystal_description plate
_exptl_crystal_F_000 1740
_exptl_crystal_size_max 0.52
_exptl_crystal_size_mid 0.15
_exptl_crystal_size_min 0.06
_refine_diff_density_max 1.176
_refine_diff_density_min -0.520
_refine_diff_density_rms 0.091
_refine_ls_extinction_method none
_refine_ls_goodness_of_fit_ref 1.047
_refine_ls_hydrogen_treatment constr
_refine_ls_matrix_type full
_refine_ls_number_parameters 443
_refine_ls_number_reflns 7806
_refine_ls_number_restraints 15
_refine_ls_restrained_S_all 1.054
_refine_ls_R_factor_all 0.0455
_refine_ls_R_factor_gt 0.0316
_refine_ls_shift/su_max 0.005
_refine_ls_shift/su_mean 0.000
_refine_ls_structure_factor_coef Fsqd
_refine_ls_weighting_details 'calc w=1/[\s^2^(Fo^2^)+(0.0438P)^2^+6.7439P] where P=(Fo^2^+2Fc^2^)/3'
_refine_ls_weighting_scheme calc
_refine_ls_wR_factor_gt 0.0788
_refine_ls_wR_factor_ref 0.0853
_reflns_number_gt 6319
_reflns_number_total 7806
_reflns_threshold_expression >2sigma(I)
_cod_data_source_file ic201078r_si_002.cif
_cod_data_source_block shelxl
_cod_original_cell_volume 4254.0(6)
_cod_database_code 4326123

loop_
_symmetry_equiv_pos_as_xyz
'x, y, z'
'-x+1/2, y+1/2, -z+1/2'
'-x, -y, -z'
'x-1/2, -y-1/2, z-1/2'

loop_
_atom_site_label
_atom_site_type_symbol
_atom_site_fract_x
_atom_site_fract_y
_atom_site_fract_z
_atom_site_U_iso_or_equiv
_atom_site_adp_type
_atom_site_occupancy
_atom_site_symmetry_multiplicity
_atom_site_calc_flag
_atom_site_refinement_flags
C1 C 1.2996(4) 0.3085(4) 0.66489(17) 0.0435(11) Uani 1 1 d .
H1C H 1.2669 0.2480 0.6473 0.065 Uiso 0.50 1 calc PR
H1D H 1.3448 0.2805 0.6910 0.065 Uiso 0.50 1 calc PR
H1E H 1.3487 0.3514 0.6455 0.065 Uiso 0.50 1 calc PR
H1F H 1.3734 0.3386 0.6753 0.065 Uiso 0.50 1 calc PR
H1G H 1.2955 0.3061 0.6315 0.065 Uiso 0.50 1 calc PR
H1H H 1.2916 0.2352 0.6770 0.065 Uiso 0.50 1 calc PR
C2 C 1.2066(3) 0.3776(3) 0.68131(14) 0.0325(9) Uani 1 1 d .
C3 C 1.2177(4) 0.4703(4) 0.70714(14) 0.0389(10) Uani 1 1 d .
H3 H 1.2869 0.5024 0.7182 0.047 Uiso 1 1 calc R
C4 C 1.1087(4) 0.5073(3) 0.71385(14) 0.0373(10) Uani 1 1 d .
C5 C 1.0689(4) 0.6061(4) 0.73821(19) 0.0572(14) Uani 1 1 d .
H5A H 0.9853 0.6087 0.7367 0.086 Uiso 0.50 1 calc PR
H5B H 1.0994 0.6708 0.7237 0.086 Uiso 0.50 1 calc PR
H5C H 1.0959 0.6034 0.7702 0.086 Uiso 0.50 1 calc PR
H5D H 1.1351 0.6466 0.7504 0.086 Uiso 0.50 1 calc PR
H5E H 1.0210 0.5844 0.7633 0.086 Uiso 0.50 1 calc PR
H5F H 1.0245 0.6519 0.7169 0.086 Uiso 0.50 1 calc PR
C6 C 0.7835(5) 0.6551(4) 0.6541(2) 0.0594(14) Uani 1 1 d .
H6A H 0.7999 0.6340 0.6858 0.089 Uiso 0.50 1 calc PR
H6B H 0.7015 0.6675 0.6493 0.089 Uiso 0.50 1 calc PR
H6C H 0.8251 0.7216 0.6473 0.089 Uiso 0.50 1 calc PR
H6D H 0.7511 0.7148 0.6358 0.089 Uiso 0.50 1 calc PR
H6E H 0.8495 0.6812 0.6723 0.089 Uiso 0.50 1 calc PR
H6F H 0.7259 0.6272 0.6743 0.089 Uiso 0.50 1 calc PR
C7 C 0.8207(4) 0.5661(3) 0.62282(17) 0.0415(11) Uani 1 1 d .
C8 C 0.8153(4) 0.5587(4) 0.57623(17) 0.0460(12) Uani 1 1 d .
H8 H 0.7857 0.6115 0.5555 0.055 Uiso 1 1 calc R
C9 C 0.8614(4) 0.4589(3) 0.56526(15) 0.0395(10) Uani 1 1 d .
C10 C 0.8751(5) 0.4143(4) 0.51835(16) 0.0560(14) Uani 1 1 d .
H10A H 0.9099 0.3423 0.5205 0.084 Uiso 0.50 1 calc PR
H10B H 0.9242 0.4625 0.5012 0.084 Uiso 0.50 1 calc PR
H10C H 0.8002 0.4089 0.5027 0.084 Uiso 0.50 1 calc PR
H10D H 0.8462 0.4668 0.4957 0.084 Uiso 0.50 1 calc PR
H10E H 0.8320 0.3467 0.5150 0.084 Uiso 0.50 1 calc PR
H10F H 0.9560 0.4002 0.5136 0.084 Uiso 0.50 1 calc PR
C11 C 1.0731(4) 0.2386(4) 0.76994(15) 0.0421(11) Uani 1 1 d .
H11A H 1.0794 0.2928 0.7458 0.063 Uiso 0.50 1 calc PR
H11B H 1.1496 0.2149 0.7801 0.063 Uiso 0.50 1 calc PR
H11C H 1.0339 0.2702 0.7957 0.063 Uiso 0.50 1 calc PR
H11D H 1.0958 0.2258 0.8019 0.063 Uiso 0.50 1 calc PR
H11E H 1.0257 0.3037 0.7676 0.063 Uiso 0.50 1 calc PR
H11F H 1.1414 0.2483 0.7521 0.063 Uiso 0.50 1 calc PR
C12 C 1.0069(3) 0.1438(3) 0.75197(13) 0.0314(9) Uani 1 1 d .
C13 C 0.9791(3) 0.0507(3) 0.77529(13) 0.0343(10) Uani 1 1 d .
H13 H 0.9962 0.0355 0.8065 0.041 Uiso 1 1 calc R
C14 C 0.9218(3) -0.0156(3) 0.74447(13) 0.0306(9) Uani 1 1 d .
C15 C 0.8755(4) -0.1272(3) 0.75022(15) 0.0406(10) Uani 1 1 d .
H15A H 0.8392 -0.1514 0.7214 0.061 Uiso 0.50 1 calc PR
H15B H 0.8190 -0.1267 0.7740 0.061 Uiso 0.50 1 calc PR
H15C H 0.9378 -0.1765 0.7590 0.061 Uiso 0.50 1 calc PR
H15D H 0.8915 -0.1517 0.7815 0.061 Uiso 0.50 1 calc PR
H15E H 0.9117 -0.1764 0.7289 0.061 Uiso 0.50 1 calc PR
H15F H 0.7928 -0.1266 0.7440 0.061 Uiso 0.50 1 calc PR
C16 C 0.5981(4) -0.0561(4) 0.66953(18) 0.0472(12) Uani 1 1 d .
H16A H 0.6647 -0.1034 0.6738 0.071 Uiso 0.50 1 calc PR
H16B H 0.5469 -0.0857 0.6456 0.071 Uiso 0.50 1 calc PR
H16C H 0.5577 -0.0516 0.6981 0.071 Uiso 0.50 1 calc PR
H16D H 0.5148 -0.0571 0.6712 0.071 Uiso 0.50 1 calc PR
H16E H 0.6326 -0.0747 0.6994 0.071 Uiso 0.50 1 calc PR
H16F H 0.6218 -0.1089 0.6468 0.071 Uiso 0.50 1 calc PR
C17 C 0.6365(3) 0.0549(3) 0.65598(14) 0.0327(9) Uani 1 1 d .
C18 C 0.5742(3) 0.1470(3) 0.64653(14) 0.0336(9) Uani 1 1 d .
H18 H 0.4937 0.1548 0.6469 0.040 Uiso 1 1 calc R
C19 C 0.6536(3) 0.2265(3) 0.63625(13) 0.0292(8) Uani 1 1 d .
C20 C 0.6285(4) 0.3398(3) 0.62148(16) 0.0405(11) Uani 1 1 d .
H20A H 0.7002 0.3780 0.6165 0.061 Uiso 0.50 1 calc PR
H20B H 0.5868 0.3771 0.6452 0.061 Uiso 0.50 1 calc PR
H20C H 0.5820 0.3389 0.5931 0.061 Uiso 0.50 1 calc PR
H20D H 0.5458 0.3513 0.6200 0.061 Uiso 0.50 1 calc PR
H20E H 0.6592 0.3522 0.5913 0.061 Uiso 0.50 1 calc PR
H20F H 0.6640 0.3904 0.6434 0.061 Uiso 0.50 1 calc PR
C21 C 1.1671(4) -0.0348(4) 0.67258(16) 0.0478(12) Uani 1 1 d .
H21A H 1.0926 -0.0112 0.6830 0.072 Uiso 0.50 1 calc PR
H21B H 1.2240 -0.0286 0.6977 0.072 Uiso 0.50 1 calc PR
H21C H 1.1621 -0.1102 0.6625 0.072 Uiso 0.50 1 calc PR
H21D H 1.2265 -0.0888 0.6791 0.072 Uiso 0.50 1 calc PR
H21E H 1.0952 -0.0714 0.6644 0.072 Uiso 0.50 1 calc PR
H21F H 1.1570 0.0102 0.6996 0.072 Uiso 0.50 1 calc PR
C22 C 1.2012(3) 0.0345(3) 0.63408(14) 0.0357(10) Uani 1 1 d .
C23 C 1.2997(3) 0.0284(4) 0.60954(16) 0.0406(11) Uani 1 1 d .
H23 H 1.3609 -0.0209 0.6146 0.049 Uiso 1 1 calc R
C24 C 1.2919(3) 0.1064(4) 0.57687(16) 0.0411(11) Uani 1 1 d .
C25 C 1.3754(4) 0.1394(5) 0.54130(18) 0.0587(14) Uani 1 1 d .
H25A H 1.3431 0.1990 0.5230 0.088 Uiso 0.50 1 calc PR
H25B H 1.3903 0.0777 0.5214 0.088 Uiso 0.50 1 calc PR
H25C H 1.4470 0.1630 0.5564 0.088 Uiso 0.50 1 calc PR
H25D H 1.4438 0.0941 0.5442 0.088 Uiso 0.50 1 calc PR
H25E H 1.3966 0.2155 0.5458 0.088 Uiso 0.50 1 calc PR
H25F H 1.3399 0.1301 0.5108 0.088 Uiso 0.50 1 calc PR
C26 C 1.0950(4) 0.1560(4) 0.45029(15) 0.0492(12) Uani 1 1 d .
H26A H 1.1645 0.1891 0.4635 0.074 Uiso 0.50 1 calc PR
H26B H 1.0667 0.1994 0.4243 0.074 Uiso 0.50 1 calc PR
H26C H 1.1121 0.0826 0.4400 0.074 Uiso 0.50 1 calc PR
H26D H 1.0644 0.1249 0.4217 0.074 Uiso 0.50 1 calc PR
H26E H 1.1621 0.1147 0.4609 0.074 Uiso 0.50 1 calc PR
H26F H 1.1168 0.2315 0.4452 0.074 Uiso 0.50 1 calc PR
C27 C 1.0064(4) 0.1514(3) 0.48534(13) 0.0365(10) Uani 1 1 d .
C28 C 0.8971(4) 0.1122(4) 0.48196(14) 0.0418(11) Uani 1 1 d .
H28 H 0.8607 0.0808 0.4557 0.050 Uiso 1 1 calc R
C29 C 0.8499(4) 0.1271(3) 0.52428(14) 0.0358(10) Uani 1 1 d .
C30 C 0.7313(4) 0.1016(4) 0.53701(15) 0.0474(12) Uani 1 1 d .
H30A H 0.7216 0.1204 0.5691 0.071 Uiso 0.50 1 calc PR
H30B H 0.7168 0.0242 0.5326 0.071 Uiso 0.50 1 calc PR
H30C H 0.6774 0.1435 0.5178 0.071 Uiso 0.50 1 calc PR
H30D H 0.6889 0.0716 0.5105 0.071 Uiso 0.50 1 calc PR
H30E H 0.6938 0.1678 0.5470 0.071 Uiso 0.50 1 calc PR
H30F H 0.7331 0.0486 0.5618 0.071 Uiso 0.50 1 calc PR
C31 C 0.8596(8) 0.3600(7) 0.3935(3) 0.111(3) Uiso 1 1 d .
C32 C 0.7325(9) 0.3635(9) 0.4046(4) 0.133(3) Uiso 1 1 d D
C33 C 0.6814(13) 0.4625(11) 0.4174(5) 0.196(6) Uiso 1 1 d D
C34 C 0.5712(16) 0.4598(17) 0.4355(7) 0.284(9) Uiso 1 1 d D
C35 C 0.5070(16) 0.3654(16) 0.4363(6) 0.241(7) Uiso 1 1 d D
C36 C 0.5520(15) 0.2696(15) 0.4267(7) 0.234(8) Uiso 1 1 d D
C37 C 0.6672(12) 0.2787(10) 0.4144(5) 0.164(5) Uiso 1 1 d D
B1 B 0.9044(4) 0.4348(4) 0.68739(16) 0.0335(11) Uani 1 1 d .
H1A H 0.8768 0.3601 0.6921 0.040 Uiso 1 1 calc R
H1B H 0.8703 0.4821 0.7104 0.040 Uiso 1 1 calc R
B2 B 0.8574(4) 0.0103(4) 0.65806(15) 0.0287(10) Uani 1 1 d .
H2A H 0.8382 -0.0677 0.6569 0.034 Uiso 1 1 calc R
H2B H 0.9100 0.0261 0.6333 0.034 Uiso 1 1 calc R
B3 B 1.1268(4) 0.2445(4) 0.55241(16) 0.0355(11) Uani 1 1 d .
H3A H 1.1010 0.3039 0.5722 0.043 Uiso 1 1 calc R
H3B H 1.1776 0.2754 0.5296 0.043 Uiso 1 1 calc R
N1 N 1.0954(3) 0.3563(3) 0.67227(11) 0.0285(7) Uani 1 1 d .
N2 N 1.0350(3) 0.4379(3) 0.69286(11) 0.0305(7) Uani 1 1 d .
N3 N 0.8685(3) 0.4734(3) 0.63940(12) 0.0319(8) Uani 1 1 d .
N4 N 0.8932(3) 0.4059(3) 0.60369(11) 0.0310(7) Uani 1 1 d .
N5 N 0.9687(3) 0.1371(3) 0.70823(10) 0.0267(7) Uani 1 1 d .
N6 N 0.9151(3) 0.0380(3) 0.70445(11) 0.0281(7) Uani 1 1 d .
N7 N 0.7476(3) 0.0787(3) 0.65161(11) 0.0283(7) Uani 1 1 d .
N8 N 0.7595(3) 0.1862(3) 0.63941(10) 0.0276(7) Uani 1 1 d .
N9 N 1.1348(3) 0.1157(3) 0.61731(11) 0.0311(8) Uani 1 1 d .
N10 N 1.1920(3) 0.1585(3) 0.58153(11) 0.0333(8) Uani 1 1 d .
N11 N 1.0233(3) 0.1900(3) 0.52825(10) 0.0316(7) Uani 1 1 d .
N12 N 0.9271(3) 0.1744(3) 0.55299(11) 0.0311(7) Uani 1 1 d .
Dy1 Dy 0.963170(14) 0.229428(14) 0.632377(6) 0.02386(7) Uani 1 1 d .

loop_
_atom_site_aniso_label
_atom_site_aniso_U_11
_atom_site_aniso_U_22
_atom_site_aniso_U_33
_atom_site_aniso_U_23
_atom_site_aniso_U_13
_atom_site_aniso_U_12
C1 0.028(2) 0.043(3) 0.059(3) -0.012(2) -0.004(2) 0.0002(19)
C2 0.027(2) 0.036(2) 0.033(2) -0.0036(18) -0.0058(17) -0.0039(17)
C3 0.031(2) 0.048(3) 0.037(2) -0.007(2) -0.0078(19) -0.0126(19)
C4 0.040(2) 0.037(2) 0.034(2) -0.0094(19) -0.0032(19) -0.0090(19)
C5 0.052(3) 0.051(3) 0.069(4) -0.030(3) 0.003(3) -0.008(2)
C6 0.063(3) 0.031(3) 0.084(4) -0.005(3) 0.000(3) 0.009(2)
C7 0.038(2) 0.025(2) 0.061(3) 0.001(2) -0.003(2) -0.0037(18)
C8 0.048(3) 0.029(2) 0.060(3) 0.010(2) -0.011(2) -0.001(2)
C9 0.041(2) 0.034(2) 0.043(3) 0.005(2) -0.007(2) -0.0056(19)
C10 0.081(4) 0.048(3) 0.038(3) 0.013(2) -0.013(3) 0.001(3)
C11 0.054(3) 0.039(3) 0.032(2) -0.0047(19) -0.011(2) 0.000(2)
C12 0.028(2) 0.037(2) 0.028(2) -0.0042(18) -0.0048(17) 0.0085(17)
C13 0.035(2) 0.045(3) 0.022(2) 0.0054(18) -0.0017(17) 0.0091(19)
C14 0.027(2) 0.036(2) 0.029(2) 0.0053(18) 0.0036(17) 0.0072(17)
C15 0.043(3) 0.037(3) 0.042(3) 0.009(2) 0.001(2) 0.0007(19)
C16 0.033(2) 0.041(3) 0.068(3) 0.015(2) -0.005(2) -0.0107(19)
C17 0.028(2) 0.033(2) 0.036(2) -0.0007(18) -0.0023(18) -0.0088(17)
C18 0.023(2) 0.039(2) 0.038(2) 0.0004(19) -0.0038(17) -0.0023(17)
C19 0.0262(19) 0.033(2) 0.028(2) 0.0008(17) -0.0047(16) 0.0001(17)
C20 0.028(2) 0.041(3) 0.053(3) 0.010(2) -0.001(2) 0.0029(18)
C21 0.045(3) 0.050(3) 0.048(3) 0.004(2) -0.001(2) 0.014(2)
C22 0.028(2) 0.039(2) 0.039(2) -0.0103(19) -0.0063(18) 0.0003(18)
C23 0.024(2) 0.047(3) 0.050(3) -0.016(2) -0.0065(19) 0.0059(19)
C24 0.026(2) 0.053(3) 0.044(3) -0.020(2) -0.0002(19) -0.0053(19)
C25 0.038(3) 0.078(4) 0.062(3) -0.019(3) 0.017(2) -0.009(3)
C26 0.068(3) 0.045(3) 0.035(2) -0.007(2) 0.010(2) -0.008(2)
C27 0.053(3) 0.030(2) 0.027(2) -0.0006(17) 0.0014(19) -0.0005(19)
C28 0.054(3) 0.044(3) 0.027(2) -0.0030(19) -0.009(2) -0.009(2)
C29 0.043(2) 0.035(2) 0.029(2) -0.0020(18) -0.0058(19) -0.0043(19)
C30 0.043(3) 0.063(3) 0.036(2) -0.012(2) -0.010(2) -0.015(2)
B1 0.033(2) 0.029(3) 0.039(3) -0.010(2) 0.002(2) -0.0016(19)
B2 0.029(2) 0.027(2) 0.031(2) 0.0002(19) 0.0027(19) -0.0017(18)
B3 0.035(3) 0.041(3) 0.031(2) -0.006(2) 0.006(2) -0.010(2)
N1 0.0272(17) 0.0287(18) 0.0295(17) -0.0056(14) -0.0006(14) -0.0014(13)
N2 0.0293(18) 0.0324(19) 0.0297(18) -0.0052(14) -0.0015(14) -0.0024(14)
N3 0.0294(18) 0.0248(18) 0.041(2) -0.0039(15) -0.0044(15) -0.0017(14)
N4 0.0306(18) 0.0288(18) 0.0333(18) -0.0004(15) -0.0040(15) -0.0038(14)
N5 0.0278(17) 0.0279(18) 0.0241(16) -0.0033(13) -0.0029(13) 0.0042(13)
N6 0.0285(17) 0.0268(18) 0.0290(17) 0.0021(14) 0.0006(14) 0.0031(13)
N7 0.0285(17) 0.0263(18) 0.0301(18) 0.0015(14) 0.0001(14) -0.0052(13)
N8 0.0285(17) 0.0245(16) 0.0298(17) -0.0008(14) -0.0008(14) -0.0025(14)
N9 0.0278(17) 0.036(2) 0.0289(18) -0.0047(15) -0.0018(14) -0.0024(14)
N10 0.0258(17) 0.041(2) 0.0328(18) -0.0079(15) 0.0024(14) -0.0032(15)
N11 0.0396(19) 0.0313(18) 0.0241(17) -0.0010(14) 0.0024(14) -0.0042(15)
N12 0.0334(18) 0.0329(19) 0.0269(17) 0.0001(15) -0.0017(14) -0.0061(15)
Dy1 0.02216(10) 0.02480(11) 0.02442(10) -0.00180(8) -0.00205(7) -0.00160(7)

loop_
_atom_type_symbol
_atom_type_description
_atom_type_scat_dispersion_real
_atom_type_scat_dispersion_imag
_atom_type_scat_source
C C 0.0033 0.0016 'International Tables Vol C Tables 4.2.6.8 and 6.1.1.4'
H H 0.0000 0.0000 'International Tables Vol C Tables 4.2.6.8 and 6.1.1.4'
B B 0.0013 0.0007 'International Tables Vol C Tables 4.2.6.8 and 6.1.1.4'
N N 0.0061 0.0033 'International Tables Vol C Tables 4.2.6.8 and 6.1.1.4'
Dy Dy -0.1892 4.4098 'International Tables Vol C Tables 4.2.6.8 and 6.1.1.4'

loop_
_geom_angle_atom_site_label_1
_geom_angle_atom_site_label_2
_geom_angle_atom_site_label_3
_geom_angle
C2 C1 H1C 109.5
C2 C1 H1D 109.5
H1C C1 H1D 109.5
C2 C1 H1E 109.5
H1C C1 H1E 109.5
H1D C1 H1E 109.5
C2 C1 H1F 109.5
H1C C1 H1F 141.1
H1D C1 H1F 56.3
H1E C1 H1F 56.3
C2 C1 H1G 109.5
H1C C1 H1G 56.3
H1D C1 H1G 141.1
H1E C1 H1G 56.3
H1F C1 H1G 109.5
C2 C1 H1H 109.5
H1C C1 H1H 56.3
H1D C1 H1H 56.3
H1E C1 H1H 141.1
H1F C1 H1H 109.5
H1G C1 H1H 109.5
N1 C2 C3 110.0(4)
N1 C2 C1 122.9(4)
C3 C2 C1 127.1(4)
C2 C3 C4 106.5(4)
C2 C3 H3 126.7
C4 C3 H3 126.7
N2 C4 C3 107.8(4)
N2 C4 C5 122.0(4)
C3 C4 C5 130.2(4)
C4 C5 H5A 109.5
C4 C5 H5B 109.5
H5A C5 H5B 109.5
C4 C5 H5C 109.5
H5A C5 H5C 109.5
H5B C5 H5C 109.5
C4 C5 H5D 109.5
H5A C5 H5D 141.1
H5B C5 H5D 56.3
H5C C5 H5D 56.3
C4 C5 H5E 109.5
H5A C5 H5E 56.3
H5B C5 H5E 141.1
H5C C5 H5E 56.3
H5D C5 H5E 109.5
C4 C5 H5F 109.5
H5A C5 H5F 56.3
H5B C5 H5F 56.3
H5C C5 H5F 141.1
H5D C5 H5F 109.5
H5E C5 H5F 109.5
C7 C6 H6A 109.5
C7 C6 H6B 109.5
H6A C6 H6B 109.5
C7 C6 H6C 109.5
H6A C6 H6C 109.5
H6B C6 H6C 109.5
C7 C6 H6D 109.5
H6A C6 H6D 141.1
H6B C6 H6D 56.3
H6C C6 H6D 56.3
C7 C6 H6E 109.5
H6A C6 H6E 56.3
H6B C6 H6E 141.1
H6C C6 H6E 56.3
H6D C6 H6E 109.5
C7 C6 H6F 109.5
H6A C6 H6F 56.3
H6B C6 H6F 56.3
H6C C6 H6F 141.1
H6D C6 H6F 109.5
H6E C6 H6F 109.5
N3 C7 C8 107.8(4)
N3 C7 C6 121.5(4)
C8 C7 C6 130.7(4)
C7 C8 C9 106.6(4)
C7 C8 H8 126.7
C9 C8 H8 126.7
N4 C9 C8 109.7(4)
N4 C9 C10 123.8(4)
C8 C9 C10 126.5(4)
C9 C10 H10A 109.5
C9 C10 H10B 109.5
H10A C10 H10B 109.5
C9 C10 H10C 109.5
H10A C10 H10C 109.5
H10B C10 H10C 109.5
C9 C10 H10D 109.5
H10A C10 H10D 141.1
H10B C10 H10D 56.3
H10C C10 H10D 56.3
C9 C10 H10E 109.5
H10A C10 H10E 56.3
H10B C10 H10E 141.1
H10C C10 H10E 56.3
H10D C10 H10E 109.5
C9 C10 H10F 109.5
H10A C10 H10F 56.3
H10B C10 H10F 56.3
H10C C10 H10F 141.1
H10D C10 H10F 109.5
H10E C10 H10F 109.5
C12 C11 H11A 109.5
C12 C11 H11B 109.5
H11A C11 H11B 109.5
C12 C11 H11C 109.5
H11A C11 H11C 109.5
H11B C11 H11C 109.5
C12 C11 H11D 109.5
H11A C11 H11D 141.1
H11B C11 H11D 56.3
H11C C11 H11D 56.3
C12 C11 H11E 109.5
H11A C11 H11E 56.3
H11B C11 H11E 141.1
H11C C11 H11E 56.3
H11D C11 H11E 109.5
C12 C11 H11F 109.5
H11A C11 H11F 56.3
H11B C11 H11F 56.3
H11C C11 H11F 141.1
H11D C11 H11F 109.5
H11E C11 H11F 109.5
N5 C12 C13 110.1(4)
N5 C12 C11 122.5(4)
C13 C12 C11 127.4(4)
C14 C13 C12 106.8(3)
C14 C13 H13 126.6
C12 C13 H13 126.6
N6 C14 C13 106.9(4)
N6 C14 C15 122.8(4)
C13 C14 C15 130.3(4)
C14 C15 H15A 109.5
C14 C15 H15B 109.5
H15A C15 H15B 109.5
C14 C15 H15C 109.5
H15A C15 H15C 109.5
H15B C15 H15C 109.5
C14 C15 H15D 109.5
H15A C15 H15D 141.1
H15B C15 H15D 56.3
H15C C15 H15D 56.3
C14 C15 H15E 109.5
H15A C15 H15E 56.3
H15B C15 H15E 141.1
H15C C15 H15E 56.3
H15D C15 H15E 109.5
C14 C15 H15F 109.5
H15A C15 H15F 56.3
H15B C15 H15F 56.3
H15C C15 H15F 141.1
H15D C15 H15F 109.5
H15E C15 H15F 109.5
C17 C16 H16A 109.5
C17 C16 H16B 109.5
H16A C16 H16B 109.5
C17 C16 H16C 109.5
H16A C16 H16C 109.5
H16B C16 H16C 109.5
C17 C16 H16D 109.5
H16A C16 H16D 141.1
H16B C16 H16D 56.3
H16C C16 H16D 56.3
C17 C16 H16E 109.5
H16A C16 H16E 56.3
H16B C16 H16E 141.1
H16C C16 H16E 56.3
H16D C16 H16E 109.5
C17 C16 H16F 109.5
H16A C16 H16F 56.3
H16B C16 H16F 56.3
H16C C16 H16F 141.1
H16D C16 H16F 109.5
H16E C16 H16F 109.5
N7 C17 C18 108.0(4)
N7 C17 C16 121.7(4)
C18 C17 C16 130.3(4)
C17 C18 C19 105.8(4)
C17 C18 H18 127.1
C19 C18 H18 127.1
N8 C19 C18 110.4(4)
N8 C19 C20 122.8(4)
C18 C19 C20 126.7(4)
C19 C20 H20A 109.5
C19 C20 H20B 109.5
H20A C20 H20B 109.5
C19 C20 H20C 109.5
H20A C20 H20C 109.5
H20B C20 H20C 109.5
C19 C20 H20D 109.5
H20A C20 H20D 141.1
H20B C20 H20D 56.3
H20C C20 H20D 56.3
C19 C20 H20E 109.5
H20A C20 H20E 56.3
H20B C20 H20E 141.1
H20C C20 H20E 56.3
H20D C20 H20E 109.5
C19 C20 H20F 109.5
H20A C20 H20F 56.3
H20B C20 H20F 56.3
H20C C20 H20F 141.1
H20D C20 H20F 109.5
H20E C20 H20F 109.5
C22 C21 H21A 109.5
C22 C21 H21B 109.5
H21A C21 H21B 109.5
C22 C21 H21C 109.5
H21A C21 H21C 109.5
H21B C21 H21C 109.5
C22 C21 H21D 109.5
H21A C21 H21D 141.1
H21B C21 H21D 56.3
H21C C21 H21D 56.3
C22 C21 H21E 109.5
H21A C21 H21E 56.3
H21B C21 H21E 141.1
H21C C21 H21E 56.3
H21D C21 H21E 109.5
C22 C21 H21F 109.5
H21A C21 H21F 56.3
H21B C21 H21F 56.3
H21C C21 H21F 141.1
H21D C21 H21F 109.5
H21E C21 H21F 109.5
N9 C22 C23 109.3(4)
N9 C22 C21 122.6(4)
C23 C22 C21 128.1(4)
C24 C23 C22 107.0(4)
C24 C23 H23 126.5
C22 C23 H23 126.5
N10 C24 C23 107.7(4)
N10 C24 C25 121.9(5)
C23 C24 C25 130.5(4)
C24 C25 H25A 109.5
C24 C25 H25B 109.5
H25A C25 H25B 109.5
C24 C25 H25C 109.5
H25A C25 H25C 109.5
H25B C25 H25C 109.5
C24 C25 H25D 109.5
H25A C25 H25D 141.1
H25B C25 H25D 56.3
H25C C25 H25D 56.3
C24 C25 H25E 109.5
H25A C25 H25E 56.3
H25B C25 H25E 141.1
H25C C25 H25E 56.3
H25D C25 H25E 109.5
C24 C25 H25F 109.5
H25A C25 H25F 56.3
H25B C25 H25F 56.3
H25C C25 H25F 141.1
H25D C25 H25F 109.5
H25E C25 H25F 109.5
C27 C26 H26A 109.5
C27 C26 H26B 109.5
H26A C26 H26B 109.5
C27 C26 H26C 109.5
H26A C26 H26C 109.5
H26B C26 H26C 109.5
C27 C26 H26D 109.5
H26A C26 H26D 141.1
H26B C26 H26D 56.3
H26C C26 H26D 56.3
C27 C26 H26E 109.5
H26A C26 H26E 56.3
H26B C26 H26E 141.1
H26C C26 H26E 56.3
H26D C26 H26E 109.5
C27 C26 H26F 109.5
H26A C26 H26F 56.3
H26B C26 H26F 56.3
H26C C26 H26F 141.1
H26D C26 H26F 109.5
H26E C26 H26F 109.5
N11 C27 C28 107.3(4)
N11 C27 C26 123.1(4)
C28 C27 C26 129.6(4)
C27 C28 C29 106.9(4)
C27 C28 H28 126.6
C29 C28 H28 126.6
N12 C29 C28 109.6(4)
N12 C29 C30 123.2(4)
C28 C29 C30 127.1(4)
C29 C30 H30A 109.5
C29 C30 H30B 109.5
H30A C30 H30B 109.5
C29 C30 H30C 109.5
H30A C30 H30C 109.5
H30B C30 H30C 109.5
C29 C30 H30D 109.5
H30A C30 H30D 141.1
H30B C30 H30D 56.3
H30C C30 H30D 56.3
C29 C30 H30E 109.5
H30A C30 H30E 56.3
H30B C30 H30E 141.1
H30C C30 H30E 56.3
H30D C30 H30E 109.5
C29 C30 H30F 109.5
H30A C30 H30F 56.3
H30B C30 H30F 56.3
H30C C30 H30F 141.1
H30D C30 H30F 109.5
H30E C30 H30F 109.5
C37 C32 C33 111.6(12)
C37 C32 C31 126.3(11)
C33 C32 C31 120.2(12)
C34 C33 C32 118.6(15)
C35 C34 C33 121.9(19)
C36 C35 C34 122(2)
C35 C36 C37 111.8(17)
C32 C37 C36 132.7(14)
N3 B1 N2 109.2(3)
N3 B1 H1A 109.8
N2 B1 H1A 109.8
N3 B1 H1B 109.8
N2 B1 H1B 109.8
H1A B1 H1B 108.3
N6 B2 N7 109.0(3)
N6 B2 H2A 109.9
N7 B2 H2A 109.9
N6 B2 H2B 109.9
N7 B2 H2B 109.9
H2A B2 H2B 108.3
N11 B3 N10 108.7(3)
N11 B3 H3A 110.0
N10 B3 H3A 110.0
N11 B3 H3B 110.0
N10 B3 H3B 110.0
H3A B3 H3B 108.3
C2 N1 N2 106.2(3)
C2 N1 Dy1 143.5(3)
N2 N1 Dy1 110.3(2)
C4 N2 N1 109.4(3)
C4 N2 B1 133.1(4)
N1 N2 B1 117.4(3)
C7 N3 N4 109.5(3)
C7 N3 B1 133.6(4)
N4 N3 B1 116.9(3)
C9 N4 N3 106.5(3)
C9 N4 Dy1 142.7(3)
N3 N4 Dy1 110.6(2)
C12 N5 N6 105.4(3)
C12 N5 Dy1 144.8(3)
N6 N5 Dy1 109.7(2)
C14 N6 N5 110.8(3)
C14 N6 B2 132.2(3)
N5 N6 B2 117.0(3)
C17 N7 N8 110.0(3)
C17 N7 B2 132.3(3)
N8 N7 B2 117.7(3)
C19 N8 N7 105.8(3)
C19 N8 Dy1 144.5(3)
N7 N8 Dy1 109.7(2)
C22 N9 N10 105.9(3)
C22 N9 Dy1 143.8(3)
N10 N9 Dy1 109.6(2)
C24 N10 N9 110.1(4)
C24 N10 B3 133.3(4)
N9 N10 B3 116.2(3)
C27 N11 N12 110.2(3)
C27 N11 B3 132.0(4)
N12 N11 B3 117.8(3)
C29 N12 N11 106.0(3)
C29 N12 Dy1 143.6(3)
N11 N12 Dy1 110.2(2)
N12 Dy1 N8 83.35(10)
N12 Dy1 N4 82.93(11)
N8 Dy1 N4 84.74(11)
N12 Dy1 N1 135.33(11)
N8 Dy1 N1 133.78(10)
N4 Dy1 N1 78.24(10)
N12 Dy1 N5 135.91(11)
N8 Dy1 N5 79.68(10)
N4 Dy1 N5 134.80(10)
N1 Dy1 N5 82.64(10)
N12 Dy1 N9 77.83(11)
N8 Dy1 N9 132.87(11)
N4 Dy1 N9 134.00(11)
N1 Dy1 N9 86.84(10)
N5 Dy1 N9 84.60(10)

loop_
_geom_bond_atom_site_label_1
_geom_bond_atom_site_label_2
_geom_bond_distance
C1 C2 1.480(6)
C1 H1C 0.9800
C1 H1D 0.9800
C1 H1E 0.9800
C1 H1F 0.9800
C1 H1G 0.9800
C1 H1H 0.9800
C2 N1 1.348(5)
C2 C3 1.378(6)
C3 C4 1.380(6)
C3 H3 0.9500
C4 N2 1.351(5)
C4 C5 1.498(6)
C5 H5A 0.9800
C5 H5B 0.9800
C5 H5C 0.9800
C5 H5D 0.9800
C5 H5E 0.9800
C5 H5F 0.9800
C6 C7 1.507(7)
C6 H6A 0.9800
C6 H6B 0.9800
C6 H6C 0.9800
C6 H6D 0.9800
C6 H6E 0.9800
C6 H6F 0.9800
C7 N3 1.358(5)
C7 C8 1.370(7)
C8 C9 1.390(6)
C8 H8 0.9500
C9 N4 1.345(5)
C9 C10 1.497(7)
C10 H10A 0.9800
C10 H10B 0.9800
C10 H10C 0.9800
C10 H10D 0.9800
C10 H10E 0.9800
C10 H10F 0.9800
C11 C12 1.491(6)
C11 H11A 0.9800
C11 H11B 0.9800
C11 H11C 0.9800
C11 H11D 0.9800
C11 H11E 0.9800
C11 H11F 0.9800
C12 N5 1.347(5)
C12 C13 1.384(6)
C13 C14 1.378(6)
C13 H13 0.9500
C14 N6 1.348(5)
C14 C15 1.494(6)
C15 H15A 0.9800
C15 H15B 0.9800
C15 H15C 0.9800
C15 H15D 0.9800
C15 H15E 0.9800
C15 H15F 0.9800
C16 C17 1.502(6)
C16 H16A 0.9800
C16 H16B 0.9800
C16 H16C 0.9800
C16 H16D 0.9800
C16 H16E 0.9800
C16 H16F 0.9800
C17 N7 1.347(5)
C17 C18 1.375(6)
C18 C19 1.394(6)
C18 H18 0.9500
C19 N8 1.339(5)
C19 C20 1.493(6)
C20 H20A 0.9800
C20 H20B 0.9800
C20 H20C 0.9800
C20 H20D 0.9800
C20 H20E 0.9800
C20 H20F 0.9800
C21 C22 1.484(6)
C21 H21A 0.9800
C21 H21B 0.9800
C21 H21C 0.9800
C21 H21D 0.9800
C21 H21E 0.9800
C21 H21F 0.9800
C22 N9 1.352(5)
C22 C23 1.385(6)
C23 C24 1.361(7)
C23 H23 0.9500
C24 N10 1.349(5)
C24 C25 1.513(7)
C25 H25A 0.9800
C25 H25B 0.9800
C25 H25C 0.9800
C25 H25D 0.9800
C25 H25E 0.9800
C25 H25F 0.9800
C26 C27 1.489(6)
C26 H26A 0.9800
C26 H26B 0.9800
C26 H26C 0.9800
C26 H26D 0.9800
C26 H26E 0.9800
C26 H26F 0.9800
C27 N11 1.355(5)
C27 C28 1.371(6)
C28 C29 1.391(6)
C28 H28 0.9500
C29 N12 1.348(5)
C29 C30 1.487(6)
C30 H30A 0.9800
C30 H30B 0.9800
C30 H30C 0.9800
C30 H30D 0.9800
C30 H30E 0.9800
C30 H30F 0.9800
C31 C32 1.537(12)
C32 C37 1.335(10)
C32 C33 1.420(11)
C33 C34 1.415(13)
C34 C35 1.390(13)
C35 C36 1.331(12)
C36 C37 1.416(12)
B1 N3 1.532(6)
B1 N2 1.535(5)
B1 H1A 0.9900
B1 H1B 0.9900
B2 N6 1.538(5)
B2 N7 1.547(5)
B2 H2A 0.9900
B2 H2B 0.9900
B3 N11 1.539(6)
B3 N10 1.549(6)
B3 H3A 0.9900
B3 H3B 0.9900
N1 N2 1.384(4)
N1 Dy1 2.471(3)
N3 N4 1.379(5)
N4 Dy1 2.468(3)
N5 N6 1.380(4)
N5 Dy1 2.500(3)
N7 N8 1.385(4)
N8 Dy1 2.464(3)
N9 N10 1.372(5)
N9 Dy1 2.509(3)
N11 N12 1.378(5)
N12 Dy1 2.450(3)
